data_4101634
loop_
_publ_author_name
'Zhao, Hai-Rong'
'Li, Dong-Ping'
'Ren, Xiao-Ming'
'Song, You'
'Jin, Wan-Qin'

_publ_section_title
;
 Larger spontaneous polarization ferroelectric inorganic-organic hybrids:
 [PbI3](infinity) chains directed organic cations aggregation to
 Kagom\'e-shaped tubular architecture.
;
_journal_issue 1
_journal_name_full 'Journal of the American Chemical Society'
_journal_page_first 18
_journal_page_last 19
_journal_paper_doi 10.1021/ja907562m
_journal_volume 132
_journal_year 2010
_chemical_formula_sum 'C36 H30 Br3 I9 N6 Pb3'
_chemical_formula_weight 2550.06
_chemical_name_systematic
; 
 ? 
;
_space_group_IT_number 173
_symmetry_cell_setting hexagonal
_symmetry_space_group_name_Hall 'P 6c'
_symmetry_space_group_name_H-M 'P 63'
_atom_sites_solution_hydrogens geom
_atom_sites_solution_primary direct
_atom_sites_solution_secondary difmap
_audit_creation_method SHELXL-97
_cell_angle_alpha 90.00
_cell_angle_beta 90.00
_cell_angle_gamma 120.00
_cell_formula_units_Z 2
_cell_length_a 20.0280(12)
_cell_length_b 20.0280(12)
_cell_length_c 8.0181(9)
_cell_measurement_temperature 293(2)
_cell_volume 2785.3(4)
_computing_cell_refinement 'Bruker SMART'
_computing_data_collection 'Bruker SMART'
_computing_data_reduction 'Bruker SAINT'
_computing_structure_refinement 'SHELXL-97 (Sheldrick, 1997)'
_computing_structure_solution 'SHELXS-97 (Sheldrick, 1990)'
_diffrn_ambient_temperature 293(2)
_diffrn_measured_fraction_theta_full 0.999
_diffrn_measured_fraction_theta_max 0.999
_diffrn_measurement_device_type 'Smart CCD area detector'
_diffrn_measurement_method 'phi and omega scans'
_diffrn_radiation_monochromator graphite
_diffrn_radiation_source 'fine-focus sealed tube'
_diffrn_radiation_type MoK\a
_diffrn_radiation_wavelength 0.71073
_diffrn_reflns_av_R_equivalents 0.1460
_diffrn_reflns_av_sigmaI/netI 0.1071
_diffrn_reflns_limit_h_max 26
_diffrn_reflns_limit_h_min -26
_diffrn_reflns_limit_k_max 23
_diffrn_reflns_limit_k_min -25
_diffrn_reflns_limit_l_max 10
_diffrn_reflns_limit_l_min -10
_diffrn_reflns_number 18416
_diffrn_reflns_theta_full 28.38
_diffrn_reflns_theta_max 28.38
_diffrn_reflns_theta_min 2.03
_exptl_absorpt_coefficient_mu 16.215
_exptl_absorpt_correction_T_max 0.850
_exptl_absorpt_correction_T_min 0.777
_exptl_absorpt_correction_type multi-scan
_exptl_crystal_colour yellow
_exptl_crystal_density_diffrn 3.041
_exptl_crystal_density_method 'not measured'
_exptl_crystal_description neddle
_exptl_crystal_F_000 2232
_exptl_crystal_size_max 0.08
_exptl_crystal_size_mid 0.013
_exptl_crystal_size_min 0.01
_refine_diff_density_max 1.962
_refine_diff_density_min -3.490
_refine_diff_density_rms 0.396
_refine_ls_abs_structure_details 'Flack H D (1983), Acta Cryst. A39, 876-881'
_refine_ls_abs_structure_Flack 0.099(17)
_refine_ls_extinction_method none
_refine_ls_goodness_of_fit_ref 1.037
_refine_ls_hydrogen_treatment constr
_refine_ls_matrix_type full
_refine_ls_number_parameters 138
_refine_ls_number_reflns 4489
_refine_ls_number_restraints 1
_refine_ls_restrained_S_all 1.037
_refine_ls_R_factor_all 0.0997
_refine_ls_R_factor_gt 0.0750
_refine_ls_shift/su_max 0.001
_refine_ls_shift/su_mean 0.000
_refine_ls_structure_factor_coef Fsqd
_refine_ls_weighting_details 'calc w=1/[\s^2^(Fo^2^)+(0.1079P)^2^+0.0000P] where P=(Fo^2^+2Fc^2^)/3'
_refine_ls_weighting_scheme calc
_refine_ls_wR_factor_gt 0.1893
_refine_ls_wR_factor_ref 0.1987
_reflns_number_gt 3146
_reflns_number_total 4489
_reflns_threshold_expression >2sigma(I)
_cod_data_source_file ja907562m_si_003.cif
_cod_data_source_block 1
_cod_database_code 4101634

loop_
_symmetry_equiv_pos_as_xyz
'x, y, z'
'x-y, x, z+1/2'
'-y, x-y, z'
'-x, -y, z+1/2'
'-x+y, -x, z'
'y, -x+y, z+1/2'

loop_
_atom_site_label
_atom_site_type_symbol
_atom_site_fract_x
_atom_site_fract_y
_atom_site_fract_z
_atom_site_U_iso_or_equiv
_atom_site_adp_type
_atom_site_occupancy
_atom_site_symmetry_multiplicity
_atom_site_calc_flag
_atom_site_refinement_flags
_atom_site_disorder_assembly
_atom_site_disorder_group
Br1 Br 0.2863(2) 0.2960(2) 0.6837(4) 0.0798(10) Uani 1 1 d . . .
N2 N 0.1958(12) 0.3428(10) 0.073(2) 0.045(5) Uani 1 1 d . . .
N1 N 0.1591(7) 0.3431(7) -0.0721(17) 0.036(4) Uani 1 1 d G . .
C1 C 0.1727(8) 0.4072(7) -0.1565(18) 0.048(6) Uani 1 1 d G . .
H1 H 0.2065 0.4557 -0.1131 0.057 Uiso 1 1 calc R . .
C2 C 0.1372(10) 0.4008(9) -0.304(2) 0.056(7) Uani 1 1 d G . .
H2 H 0.1466 0.4448 -0.3619 0.067 Uiso 1 1 calc R . .
C3 C 0.0880(10) 0.3303(10) -0.3669(19) 0.076(9) Uani 1 1 d G . .
H3 H 0.0636 0.3258 -0.4683 0.091 Uiso 1 1 calc R . .
C4 C 0.0744(10) 0.2662(8) -0.283(2) 0.063(8) Uani 1 1 d G . .
H4 H 0.0406 0.2177 -0.3259 0.076 Uiso 1 1 calc R . .
C5 C 0.1099(9) 0.2726(7) -0.1351(19) 0.062(9) Uani 1 1 d G . .
H5 H 0.1006 0.2286 -0.0771 0.075 Uiso 1 1 calc R . .
C6 C 0.2715(16) 0.3990(15) 0.080(3) 0.050(7) Uani 1 1 d . . .
H6 H 0.2958 0.4335 -0.0073 0.060 Uiso 1 1 calc R . .
C7 C 0.3102(7) 0.4008(8) 0.2295(18) 0.041(4) Uani 1 1 d G . .
C12 C 0.3878(8) 0.4526(8) 0.221(2) 0.058(8) Uani 1 1 d G . .
H12 H 0.4083 0.4833 0.1266 0.070 Uiso 1 1 calc R . .
C11 C 0.4351(9) 0.4591(10) 0.351(2) 0.084(7) Uani 1 1 d G . .
H11 H 0.4877 0.4942 0.3455 0.101 Uiso 1 1 calc R . .
C10 C 0.4048(9) 0.4138(11) 0.490(2) 0.084(7) Uani 1 1 d G . .
H10 H 0.4368 0.4182 0.5788 0.101 Uiso 1 1 calc R . .
C9 C 0.3271(9) 0.3620(9) 0.4991(19) 0.041(4) Uani 1 1 d G . .
C8 C 0.2798(8) 0.3555(8) 0.3686(18) 0.052(6) Uani 1 1 d G . .
H8 H 0.2273 0.3204 0.3745 0.063 Uiso 1 1 calc R . .
Pb1 Pb 0.6667 0.3333 0.00890(15) 0.0363(4) Uani 1 3 d S . .
Pb2 Pb 0.6667 0.3333 0.51578(16) 0.0353(4) Uani 1 3 d S . .
I1 I 0.56878(7) 0.19125(7) 0.2657(2) 0.0434(3) Uani 1 1 d . . .
I2 I 0.53139(7) 0.31506(8) -0.2340(2) 0.0468(4) Uani 1 1 d . . .
Pb3 Pb 0.0000 0.0000 0.06718(19) 0.0303(3) Uani 1 3 d S . .
I3 I 0.05527(8) 0.14386(7) 0.3238(2) 0.0425(3) Uani 1 1 d . . .

loop_
_atom_site_aniso_label
_atom_site_aniso_U_11
_atom_site_aniso_U_22
_atom_site_aniso_U_33
_atom_site_aniso_U_23
_atom_site_aniso_U_13
_atom_site_aniso_U_12
Br1 0.089(2) 0.107(2) 0.0534(16) 0.0285(17) 0.0136(16) 0.057(2)
N2 0.056(12) 0.037(10) 0.029(9) 0.002(8) -0.003(9) 0.013(9)
N1 0.023(8) 0.030(9) 0.054(12) 0.002(8) 0.002(7) 0.011(7)
C1 0.056(14) 0.029(10) 0.051(14) 0.001(10) -0.012(12) 0.015(10)
C2 0.064(16) 0.057(15) 0.048(14) 0.018(12) -0.011(13) 0.031(13)
C3 0.10(2) 0.053(17) 0.07(2) -0.015(15) -0.020(19) 0.040(17)
C4 0.048(14) 0.045(14) 0.07(2) -0.031(13) -0.019(13) 0.000(12)
C5 0.073(18) 0.018(10) 0.10(3) 0.000(12) 0.018(17) 0.023(11)
C6 0.09(2) 0.062(16) 0.026(11) -0.010(11) -0.025(12) 0.057(16)
C7 0.040(9) 0.038(8) 0.050(10) 0.005(7) -0.003(7) 0.022(7)
C12 0.022(10) 0.053(14) 0.08(2) 0.034(13) 0.003(11) 0.006(10)
C11 0.067(14) 0.091(17) 0.063(14) 0.023(13) -0.004(11) 0.016(13)
C10 0.067(14) 0.091(17) 0.063(14) 0.023(13) -0.004(11) 0.016(13)
C9 0.040(9) 0.038(8) 0.050(10) 0.005(7) -0.003(7) 0.022(7)
C8 0.056(14) 0.041(12) 0.062(18) 0.009(12) 0.021(13) 0.026(11)
Pb1 0.0378(6) 0.0378(6) 0.0333(9) 0.000 0.000 0.0189(3)
Pb2 0.0350(5) 0.0350(5) 0.0358(9) 0.000 0.000 0.0175(3)
I1 0.0399(7) 0.0315(6) 0.0514(8) -0.0003(7) 0.0085(8) 0.0124(5)
I2 0.0336(7) 0.0588(9) 0.0469(7) -0.0005(8) -0.0012(7) 0.0222(6)
Pb3 0.0296(4) 0.0296(4) 0.0319(6) 0.000 0.000 0.01478(19)
I3 0.0507(8) 0.0240(6) 0.0485(7) -0.0002(6) 0.0008(7) 0.0153(6)

loop_
_atom_type_symbol
_atom_type_description
_atom_type_scat_dispersion_real
_atom_type_scat_dispersion_imag
_atom_type_scat_source
C C 0.0033 0.0016 'International Tables Vol C Tables 4.2.6.8 and 6.1.1.4'
H H 0.0000 0.0000 'International Tables Vol C Tables 4.2.6.8 and 6.1.1.4'
Br Br -0.2901 2.4595 'International Tables Vol C Tables 4.2.6.8 and 6.1.1.4'
I I -0.4742 1.8119 'International Tables Vol C Tables 4.2.6.8 and 6.1.1.4'
N N 0.0061 0.0033 'International Tables Vol C Tables 4.2.6.8 and 6.1.1.4'
Pb Pb -3.3944 10.1111 'International Tables Vol C Tables 4.2.6.8 and 6.1.1.4'

loop_
_geom_angle_atom_site_label_1
_geom_angle_atom_site_label_2
_geom_angle_atom_site_label_3
_geom_angle
_geom_angle_site_symmetry_1
_geom_angle_site_symmetry_3
_geom_angle_publ_flag
C6 N2 N1 113.7(17) . . ?
C1 N1 C5 120.0 . . ?
C1 N1 N2 124.9(12) . . ?
C5 N1 N2 115.0(12) . . ?
N1 C1 C2 120.0 . . ?
N1 C1 H1 120.0 . . ?
C2 C1 H1 120.0 . . ?
C1 C2 C3 120.0 . . ?
C1 C2 H2 120.0 . . ?
C3 C2 H2 120.0 . . ?
C4 C3 C2 120.0 . . ?
C4 C3 H3 120.0 . . ?
C2 C3 H3 120.0 . . ?
C3 C4 C5 120.0 . . ?
C3 C4 H4 120.0 . . ?
C5 C4 H4 120.0 . . ?
C4 C5 N1 120.0 . . ?
C4 C5 H5 120.0 . . ?
N1 C5 H5 120.0 . . ?
N2 C6 C7 115(2) . . ?
N2 C6 H6 122.6 . . ?
C7 C6 H6 122.6 . . ?
C12 C7 C8 120.0 . . ?
C12 C7 C6 112.0(15) . . ?
C8 C7 C6 127.9(15) . . ?
C7 C12 C11 120.0 . . ?
C7 C12 H12 120.0 . . ?
C11 C12 H12 120.0 . . ?
C10 C11 C12 120.0 . . ?
C10 C11 H11 120.0 . . ?
C12 C11 H11 120.0 . . ?
C11 C10 C9 120.0 . . ?
C11 C10 H10 120.0 . . ?
C9 C10 H10 120.0 . . ?
C8 C9 C10 120.0 . . ?
C8 C9 Br1 119.8(9) . . ?
C10 C9 Br1 120.1(9) . . ?
C9 C8 C7 120.0 . . ?
C9 C8 H8 120.0 . . ?
C7 C8 H8 120.0 . . ?
I2 Pb1 I2 86.92(5) 3_655 5_665 ?
I2 Pb1 I2 86.92(5) 3_655 . ?
I2 Pb1 I2 86.92(5) 5_665 . ?
I2 Pb1 I1 100.33(4) 3_655 3_655 ?
I2 Pb1 I1 89.10(4) 5_665 3_655 ?
I2 Pb1 I1 171.54(4) . 3_655 ?
I2 Pb1 I1 89.10(4) 3_655 . ?
I2 Pb1 I1 171.54(4) 5_665 . ?
I2 Pb1 I1 100.33(4) . . ?
I1 Pb1 I1 84.27(5) 3_655 . ?
I2 Pb1 I1 171.54(4) 3_655 5_665 ?
I2 Pb1 I1 100.33(4) 5_665 5_665 ?
I2 Pb1 I1 89.10(4) . 5_665 ?
I1 Pb1 I1 84.27(5) 3_655 5_665 ?
I1 Pb1 I1 84.27(5) . 5_665 ?
I1 Pb2 I1 85.36(5) . 3_655 ?
I1 Pb2 I1 85.36(5) . 5_665 ?
I1 Pb2 I1 85.36(5) 3_655 5_665 ?
I1 Pb2 I2 89.17(4) . 3_656 ?
I1 Pb2 I2 100.39(4) 3_655 3_656 ?
I1 Pb2 I2 171.74(4) 5_665 3_656 ?
I1 Pb2 I2 171.74(4) . 5_666 ?
I1 Pb2 I2 89.17(4) 3_655 5_666 ?
I1 Pb2 I2 100.39(4) 5_665 5_666 ?
I2 Pb2 I2 85.73(5) 3_656 5_666 ?
I1 Pb2 I2 100.39(4) . 1_556 ?
I1 Pb2 I2 171.74(4) 3_655 1_556 ?
I1 Pb2 I2 89.17(4) 5_665 1_556 ?
I2 Pb2 I2 85.73(5) 3_656 1_556 ?
I2 Pb2 I2 85.73(5) 5_666 1_556 ?
Pb2 I1 Pb1 77.71(3) . . ?
Pb1 I2 Pb2 75.65(4) . 1_554 ?
I3 Pb3 I3 86.39(5) 4_554 6_554 ?
I3 Pb3 I3 86.39(5) 4_554 2_554 ?
I3 Pb3 I3 86.39(5) 6_554 2_554 ?
I3 Pb3 I3 178.52(6) 4_554 . ?
I3 Pb3 I3 94.69(2) 6_554 . ?
I3 Pb3 I3 94.69(2) 2_554 . ?
I3 Pb3 I3 94.69(2) 4_554 5 ?
I3 Pb3 I3 94.69(2) 6_554 5 ?
I3 Pb3 I3 178.52(6) 2_554 5 ?
I3 Pb3 I3 84.22(5) . 5 ?
I3 Pb3 I3 94.69(2) 4_554 3 ?
I3 Pb3 I3 178.52(6) 6_554 3 ?
I3 Pb3 I3 94.69(2) 2_554 3 ?
I3 Pb3 I3 84.22(5) . 3 ?
I3 Pb3 I3 84.22(5) 5 3 ?
Pb3 I3 Pb3 77.04(3) 2 . ?

loop_
_geom_bond_atom_site_label_1
_geom_bond_atom_site_label_2
_geom_bond_distance
_geom_bond_site_symmetry_2
_geom_bond_publ_flag
Br1 C9 1.877(14) . ?
N2 C6 1.36(3) . ?
N2 N1 1.38(2) . ?
N1 C1 1.352(9) . ?
N1 C5 1.352(9) . ?
C1 C2 1.352(9) . ?
C1 H1 0.9300 . ?
C2 C3 1.352(9) . ?
C2 H2 0.9300 . ?
C3 C4 1.352(9) . ?
C3 H3 0.9300 . ?
C4 C5 1.352(9) . ?
C4 H4 0.9300 . ?
C5 H5 0.9300 . ?
C6 C7 1.42(2) . ?
C6 H6 0.9300 . ?
C7 C12 1.373(9) . ?
C7 C8 1.373(9) . ?
C12 C11 1.373(9) . ?
C12 H12 0.9300 . ?
C11 C10 1.373(9) . ?
C11 H11 0.9300 . ?
C10 C9 1.373(9) . ?
C10 H10 0.9300 . ?
C9 C8 1.373(9) . ?
C8 H8 0.9300 . ?
Pb1 I2 3.2057(17) 3_655 ?
Pb1 I2 3.2057(17) 5_665 ?
Pb1 I2 3.2057(17) . ?
Pb1 I1 3.2559(17) 3_655 ?
Pb1 I1 3.2559(17) . ?
Pb1 I1 3.2559(17) 5_665 ?
Pb2 I1 3.2223(17) . ?
Pb2 I1 3.2223(17) 3_655 ?
Pb2 I1 3.2223(17) 5_665 ?
Pb2 I2 3.2414(17) 3_656 ?
Pb2 I2 3.2414(18) 5_666 ?
Pb2 I2 3.2414(18) 1_556 ?
I2 Pb2 3.2414(18) 1_554 ?
Pb3 I3 3.1852(17) 4_554 ?
Pb3 I3 3.1852(17) 6_554 ?
Pb3 I3 3.1852(17) 2_554 ?
Pb3 I3 3.2513(17) . ?
Pb3 I3 3.2513(17) 5 ?
Pb3 I3 3.2513(17) 3 ?
I3 Pb3 3.1852(17) 2 ?

loop_
_geom_torsion_atom_site_label_1
_geom_torsion_atom_site_label_2
_geom_torsion_atom_site_label_3
_geom_torsion_atom_site_label_4
_geom_torsion
_geom_torsion_site_symmetry_1
_geom_torsion_site_symmetry_2
_geom_torsion_site_symmetry_3
_geom_torsion_site_symmetry_4
_geom_torsion_publ_flag
C6 N2 N1 C1 -36(3) . . . . ?
C6 N2 N1 C5 139.9(16) . . . . ?
C5 N1 C1 C2 0.0 . . . . ?
N2 N1 C1 C2 175.6(18) . . . . ?
N1 C1 C2 C3 0.0 . . . . ?
C1 C2 C3 C4 0.0 . . . . ?
C2 C3 C4 C5 0.0 . . . . ?
C3 C4 C5 N1 0.0 . . . . ?
C1 N1 C5 C4 0.0 . . . . ?
N2 N1 C5 C4 -176.0(16) . . . . ?
N1 N2 C6 C7 178.9(17) . . . . ?
N2 C6 C7 C12 173.1(16) . . . . ?
N2 C6 C7 C8 -3(3) . . . . ?
C8 C7 C12 C11 0.0 . . . . ?
C6 C7 C12 C11 -176.5(17) . . . . ?
C7 C12 C11 C10 0.0 . . . . ?
C12 C11 C10 C9 0.0 . . . . ?
C11 C10 C9 C8 0.0 . . . . ?
C11 C10 C9 Br1 176.6(12) . . . . ?
C10 C9 C8 C7 0.0 . . . . ?
Br1 C9 C8 C7 -176.6(12) . . . . ?
C12 C7 C8 C9 0.0 . . . . ?
C6 C7 C8 C9 176(2) . . . . ?
I1 Pb2 I1 Pb1 -42.85(2) 3_655 . . . ?
I1 Pb2 I1 Pb1 42.85(2) 5_665 . . . ?
I2 Pb2 I1 Pb1 -143.34(3) 3_656 . . . ?
I2 Pb2 I1 Pb1 -91.5(4) 5_666 . . . ?
I2 Pb2 I1 Pb1 131.15(4) 1_556 . . . ?
I2 Pb1 I1 Pb2 142.87(4) 3_655 . . . ?
I2 Pb1 I1 Pb2 81.0(4) 5_665 . . . ?
I2 Pb1 I1 Pb2 -130.43(4) . . . . ?
I1 Pb1 I1 Pb2 42.40(2) 3_655 . . . ?
I1 Pb1 I1 Pb2 -42.40(2) 5_665 . . . ?
I2 Pb1 I2 Pb2 -43.54(2) 3_655 . . 1_554 ?
I2 Pb1 I2 Pb2 43.54(2) 5_665 . . 1_554 ?
I1 Pb1 I2 Pb2 105.6(4) 3_655 . . 1_554 ?
I1 Pb1 I2 Pb2 -132.06(4) . . . 1_554 ?
I1 Pb1 I2 Pb2 143.93(4) 5_665 . . 1_554 ?
I3 Pb3 I3 Pb3 0.001(5) 4_554 . . 2 ?
I3 Pb3 I3 Pb3 -136.63(3) 6_554 . . 2 ?
I3 Pb3 I3 Pb3 136.63(3) 2_554 . . 2 ?
I3 Pb3 I3 Pb3 -42.37(2) 5 . . 2 ?
I3 Pb3 I3 Pb3 42.37(2) 3 . . 2 ?
